data_4506856
loop_
_publ_author_name
'Singh, Ruchi'
'Ahmad, Musheer'
'Bharadwaj, Parimal K.'

_publ_section_title
;
 Coordination Polymers of Copper and Zinc Ions with a Linear Linker Having
 Imidazole at Each End and an Azo Moiety in the Middle: Pedal Motion, Gas
 Adsorption, and Emission Studies
;
_journal_issue 10
_journal_name_full 'Crystal Growth &amp; Design'
_journal_page_first 5025
_journal_paper_doi 10.1021/cg300988a
_journal_volume 12
_journal_year 2012
_chemical_formula_moiety 'C36 H28 Cl2 N12 O8 Zn'
_chemical_formula_sum 'C36 H28 Cl2 N12 O8 Zn'
_chemical_formula_weight 892.97
_chemical_name_systematic
;
 ?
;
_space_group_IT_number 14
_symmetry_cell_setting monoclinic
_symmetry_space_group_name_Hall '-P 2yn'
_symmetry_space_group_name_H-M 'P 1 21/n 1'
_atom_sites_solution_hydrogens geom
_atom_sites_solution_primary direct
_atom_sites_solution_secondary difmap
_audit_creation_method SHELXL-97
_cell_angle_alpha 90.000(2)
_cell_angle_beta 108.284(5)
_cell_angle_gamma 90.000(5)
_cell_formula_units_Z 4
_cell_length_a 13.419(5)
_cell_length_b 20.811(2)
_cell_length_c 19.156(7)
_cell_measurement_reflns_used 999
_cell_measurement_temperature 100(2)
_cell_measurement_theta_max 25.00
_cell_measurement_theta_min 1.64
_cell_volume 5079(3)
_computing_cell_refinement 'SAINT 6.45 ( Bruker, 2003)'
_computing_data_collection 'SMART 5.628 (Bruker, 2003)'
_computing_data_reduction 'SAINT 6.45 ( Bruker, 2003)'
_computing_molecular_graphics 'DIAMOND 3.1e'
_computing_structure_refinement 'SHELXL-97 (Sheldrick, 1997)'
_computing_structure_solution SIR-97
_diffrn_ambient_temperature 100(2)
_diffrn_measured_fraction_theta_full 0.998
_diffrn_measured_fraction_theta_max 0.998
_diffrn_measurement_device_type 'BRUKER SMART APEX'
_diffrn_measurement_method /w-scans
_diffrn_radiation_monochromator graphite
_diffrn_radiation_source 'fine-focus sealed tube'
_diffrn_radiation_type MoK\a
_diffrn_radiation_wavelength 0.71073
_diffrn_reflns_av_R_equivalents 0.1175
_diffrn_reflns_av_sigmaI/netI 0.1788
_diffrn_reflns_limit_h_max 15
_diffrn_reflns_limit_h_min -15
_diffrn_reflns_limit_k_max 16
_diffrn_reflns_limit_k_min -24
_diffrn_reflns_limit_l_max 22
_diffrn_reflns_limit_l_min -21
_diffrn_reflns_number 25587
_diffrn_reflns_theta_full 25.00
_diffrn_reflns_theta_max 25.00
_diffrn_reflns_theta_min 1.64
_exptl_absorpt_coefficient_mu 0.641
_exptl_absorpt_correction_T_max 0.9328
_exptl_absorpt_correction_T_min 0.9099
_exptl_absorpt_correction_type empirical
_exptl_absorpt_process_details sadabs
_exptl_crystal_colour red
_exptl_crystal_density_diffrn 1.168
_exptl_crystal_density_method 'not measured'
_exptl_crystal_description block
_exptl_crystal_F_000 1824
_exptl_crystal_size_max 0.15
_exptl_crystal_size_mid 0.13
_exptl_crystal_size_min 0.11
_platon_squeeze_details
;
;
_refine_diff_density_max 2.370
_refine_diff_density_min -0.571
_refine_diff_density_rms 0.181
_refine_ls_extinction_method none
_refine_ls_goodness_of_fit_ref 1.146
_refine_ls_hydrogen_treatment mixed
_refine_ls_matrix_type full
_refine_ls_number_parameters 532
_refine_ls_number_reflns 8917
_refine_ls_number_restraints 0
_refine_ls_restrained_S_all 1.146
_refine_ls_R_factor_all 0.2265
_refine_ls_R_factor_gt 0.1652
_refine_ls_shift/su_max 0.000
_refine_ls_shift/su_mean 0.000
_refine_ls_structure_factor_coef Fsqd
_refine_ls_weighting_details 'calc w=1/[\s^2^(Fo^2^)+(0.2000P)^2^+0.0000P] where P=(Fo^2^+2Fc^2^)/3'
_refine_ls_weighting_scheme calc
_refine_ls_wR_factor_gt 0.3910
_refine_ls_wR_factor_ref 0.4194
_reflns_number_gt 3895
_reflns_number_total 8917
_reflns_threshold_expression >2sigma(I)
_cod_data_source_file cg300988a_si_002.cif
_cod_data_source_block Complex1'
_cod_depositor_comments
;
The following automatic conversions were performed:

'_symmetry_cell_setting' value 'Monoclinic' changed to 'monoclinic'
according to /home/saulius/struct/CIF-dictionaries/cif_core.dic
dictionary named 'cif_core.dic' version 2.4.2 from 2011-04-26.

Automatic conversion script
Id: cif_fix_values 1891 2012-01-12 08:04:46Z andrius 
;
_cod_original_sg_symbol_H-M P21/n
_cod_database_code 4506856

loop_
_symmetry_equiv_pos_as_xyz
'x, y, z'
'-x+1/2, y+1/2, -z+1/2'
'-x, -y, -z'
'x-1/2, -y-1/2, z-1/2'

loop_
_atom_site_label
_atom_site_type_symbol
_atom_site_fract_x
_atom_site_fract_y
_atom_site_fract_z
_atom_site_U_iso_or_equiv
_atom_site_adp_type
_atom_site_occupancy
_atom_site_symmetry_multiplicity
_atom_site_calc_flag
_atom_site_refinement_flags
Zn1 Zn 0.74348(11) 0.07501(7) 0.02720(7) 0.0551(6) Uani 1 1 d .
Cl1 Cl 0.7442(3) 0.22158(18) -0.18205(18) 0.0621(10) Uani 1 1 d .
Cl2 Cl 0.7384(2) 0.24740(15) 0.21039(16) 0.0561(9) Uani 1 1 d .
O1 O 0.6327(9) 0.2295(9) 0.1898(7) 0.194(10) Uani 1 1 d .
O2 O 0.7741(8) 0.2698(4) 0.1481(5) 0.075(3) Uani 1 1 d .
O3 O 0.7116(8) 0.2531(5) -0.1238(5) 0.087(3) Uani 1 1 d .
O4 O 0.8094(11) 0.1984(5) 0.2507(8) 0.139(6) Uani 1 1 d .
O5 O 0.7486(13) 0.2993(6) 0.2552(6) 0.146(6) Uani 1 1 d .
O6 O 0.7278(10) 0.2605(9) -0.2423(8) 0.160(6) Uani 1 1 d .
O7 O 0.8362(15) 0.2035(12) -0.1592(10) 0.301(18) Uani 1 1 d .
O8 O 0.6829(15) 0.1656(7) -0.2026(8) 0.165(6) Uani 1 1 d .
N1 N 0.7844(6) 0.0198(4) -0.0419(4) 0.037(2) Uani 1 1 d .
C4 C 0.7894(9) -0.0220(6) -0.2233(5) 0.045(3) Uani 1 1 d .
N3 N 0.7597(7) -0.0364(5) -0.4465(5) 0.051(3) Uani 1 1 d .
N4 N 0.7491(8) 0.0152(4) -0.4824(4) 0.052(3) Uani 1 1 d .
N5 N 0.7244(7) 0.0248(5) 0.1098(5) 0.054(3) Uani 1 1 d .
N6 N 0.7223(8) -0.0024(4) 0.2203(4) 0.045(2) Uani 1 1 d .
N7 N 0.8579(6) 0.1403(5) 0.0706(5) 0.047(2) Uani 1 1 d .
N8 N 0.9457(7) 0.2329(5) 0.0856(5) 0.053(3) Uani 1 1 d .
N9 N 1.0070(7) 0.4929(5) 0.0347(6) 0.062(3) Uani 1 1 d .
N10 N 0.6217(8) 0.1314(4) -0.0247(5) 0.054(3) Uani 1 1 d .
N11 N 0.5360(8) 0.2237(5) -0.0536(5) 0.052(3) Uani 1 1 d .
N12 N 0.4922(7) 0.4876(5) -0.0320(5) 0.051(3) Uani 1 1 d .
C1 C 0.7599(9) 0.0282(6) -0.1151(6) 0.045(3) Uani 1 1 d .
H1 H 0.7181 0.0616 -0.1407 0.054 Uiso 1 1 calc R
N2 N 0.8020(7) -0.0162(4) -0.1464(5) 0.044(2) Uani 1 1 d .
C2 C 0.8585(11) -0.0574(7) -0.0926(7) 0.069(4) Uani 1 1 d .
H3 H 0.8996 -0.0921 -0.0976 0.083 Uiso 1 1 calc R
C3 C 0.8412(11) -0.0364(7) -0.0309(7) 0.070(4) Uani 1 1 d .
H4 H 0.8649 -0.0575 0.0141 0.084 Uiso 1 1 calc R
C5 C 0.7680(10) 0.0336(6) -0.2653(6) 0.055(3) Uani 1 1 d .
H5 H 0.7580 0.0724 -0.2443 0.066 Uiso 1 1 calc R
C6 C 0.7614(10) 0.0307(6) -0.3397(6) 0.054(3) Uani 1 1 d .
H6 H 0.7528 0.0681 -0.3674 0.065 Uiso 1 1 calc R
C7 C 0.7678(10) -0.0278(6) -0.3715(6) 0.053(3) Uani 1 1 d .
C8 C 0.7833(8) -0.0860(6) -0.3292(6) 0.048(3) Uani 1 1 d .
H8 H 0.7857 -0.1260 -0.3502 0.057 Uiso 1 1 calc R
C9 C 0.7945(8) -0.0789(5) -0.2537(6) 0.043(3) Uani 1 1 d .
H9 H 0.8059 -0.1153 -0.2242 0.052 Uiso 1 1 calc R
C10 C 0.7325(7) 0.0455(5) 0.1774(5) 0.035(2) Uani 1 1 d .
H10 H 0.7439 0.0881 0.1924 0.042 Uiso 1 1 calc R
C11 C 0.6958(10) -0.0377(8) 0.1043(8) 0.075(4) Uani 1 1 d .
H11 H 0.6794 -0.0634 0.0626 0.090 Uiso 1 1 calc R
C12 C 0.6961(9) -0.0550(7) 0.1740(7) 0.061(4) Uani 1 1 d .
H12 H 0.6809 -0.0959 0.1877 0.074 Uiso 1 1 calc R
C13 C 0.7292(7) -0.0024(5) 0.2970(6) 0.040(3) Uani 1 1 d .
C14 C 0.7297(9) 0.0632(6) 0.3288(6) 0.048(3) Uani 1 1 d .
H14 H 0.7278 0.1010 0.3027 0.058 Uiso 1 1 calc R
C15 C 0.7332(9) 0.0611(6) 0.3991(6) 0.049(3) Uani 1 1 d .
H15 H 0.7318 0.1006 0.4215 0.059 Uiso 1 1 calc R
C16 C 0.7387(9) 0.0072(6) 0.4428(5) 0.048(3) Uani 1 1 d .
C17 C 0.7390(9) -0.0540(6) 0.4085(6) 0.050(3) Uani 1 1 d .
H17 H 0.7428 -0.0918 0.4351 0.060 Uiso 1 1 calc R
C18 C 0.7336(10) -0.0557(6) 0.3385(6) 0.057(3) Uani 1 1 d .
H18 H 0.7329 -0.0957 0.3165 0.068 Uiso 1 1 calc R
C19 C 0.8667(11) 0.1966(6) 0.0403(6) 0.061(4) Uani 1 1 d .
H19 H 0.8244 0.2098 -0.0059 0.073 Uiso 1 1 calc R
C20 C 0.9367(9) 0.1399(6) 0.1406(6) 0.055(3) Uani 1 1 d .
H20 H 0.9502 0.1071 0.1753 0.066 Uiso 1 1 calc R
C21 C 0.9900(10) 0.1987(7) 0.1469(6) 0.058(4) Uani 1 1 d .
H21 H 1.0464 0.2118 0.1867 0.070 Uiso 1 1 calc R
C22 C 0.9678(7) 0.2982(6) 0.0703(6) 0.042(3) Uani 1 1 d .
C23 C 0.9958(10) 0.3399(6) 0.1280(6) 0.061(4) Uani 1 1 d .
H23 H 1.0044 0.3263 0.1757 0.074 Uiso 1 1 calc R
C24 C 1.0110(9) 0.4036(6) 0.1126(7) 0.060(4) Uani 1 1 d .
H24 H 1.0308 0.4336 0.1504 0.072 Uiso 1 1 calc R
C25 C 0.9965(9) 0.4225(6) 0.0400(7) 0.059(3) Uani 1 1 d .
C26 C 0.9638(9) 0.3770(8) -0.0154(7) 0.069(4) Uani 1 1 d .
H26 H 0.9506 0.3902 -0.0639 0.083 Uiso 1 1 calc R
C27 C 0.9505(9) 0.3157(6) -0.0024(6) 0.052(3) Uani 1 1 d .
H27 H 0.9304 0.2857 -0.0402 0.063 Uiso 1 1 calc R
C28 C 0.6157(9) 0.1913(5) -0.0018(6) 0.049(3) Uani 1 1 d .
H28 H 0.6584 0.2087 0.0421 0.059 Uiso 1 1 calc R
C29 C 0.4946(9) 0.1832(5) -0.1144(5) 0.049(3) Uani 1 1 d .
H29 H 0.4432 0.1931 -0.1584 0.059 Uiso 1 1 calc R
C30 C 0.5451(8) 0.1266(5) -0.0954(6) 0.042(3) Uani 1 1 d .
H30 H 0.5317 0.0898 -0.1244 0.050 Uiso 1 1 calc R
C31 C 0.5201(9) 0.2895(5) -0.0481(7) 0.049(3) Uani 1 1 d .
C32 C 0.5015(8) 0.3301(5) -0.1095(6) 0.042(3) Uani 1 1 d .
H32 H 0.4959 0.3127 -0.1553 0.051 Uiso 1 1 calc R
C33 C 0.4917(8) 0.3940(5) -0.1026(7) 0.051(3) Uani 1 1 d .
H33 H 0.4800 0.4207 -0.1433 0.062 Uiso 1 1 calc R
C34 C 0.4994(8) 0.4202(6) -0.0329(8) 0.053(3) Uani 1 1 d .
C35 C 0.5172(8) 0.3818(5) 0.0270(6) 0.046(3) Uani 1 1 d .
H35 H 0.5223 0.3991 0.0728 0.056 Uiso 1 1 calc R
C36 C 0.5276(10) 0.3163(6) 0.0186(6) 0.062(4) Uani 1 1 d .
H36 H 0.5401 0.2898 0.0595 0.074 Uiso 1 1 calc R

loop_
_atom_site_aniso_label
_atom_site_aniso_U_11
_atom_site_aniso_U_22
_atom_site_aniso_U_33
_atom_site_aniso_U_23
_atom_site_aniso_U_13
_atom_site_aniso_U_12
Zn1 0.0763(11) 0.0589(10) 0.0280(7) 0.0009(6) 0.0136(6) 0.0257(7)
Cl1 0.071(2) 0.057(2) 0.0508(19) -0.0092(16) 0.0084(16) 0.0149(17)
Cl2 0.069(2) 0.0412(18) 0.0471(17) -0.0017(14) 0.0028(14) 0.0033(15)
O1 0.083(8) 0.32(2) 0.126(10) 0.171(13) -0.040(7) -0.101(11)
O2 0.100(8) 0.061(6) 0.083(7) 0.000(5) 0.054(6) -0.015(5)
O3 0.103(8) 0.092(8) 0.074(7) -0.036(6) 0.037(6) 0.014(6)
O4 0.157(12) 0.057(8) 0.159(13) 0.029(8) -0.015(9) 0.008(7)
O5 0.281(17) 0.081(9) 0.041(6) 0.019(6) 0.000(8) 0.038(9)
O6 0.112(11) 0.27(2) 0.098(10) 0.037(12) 0.028(8) 0.021(11)
O7 0.197(17) 0.39(3) 0.196(17) -0.21(2) -0.109(15) 0.20(2)
O8 0.27(2) 0.096(12) 0.127(12) 0.002(9) 0.064(12) 0.011(12)
N1 0.040(5) 0.054(6) 0.020(4) 0.016(4) 0.015(3) 0.005(4)
C4 0.056(8) 0.058(8) 0.026(6) 0.013(5) 0.022(5) 0.008(6)
N3 0.035(6) 0.078(8) 0.034(5) -0.016(5) 0.004(4) 0.004(5)
N4 0.107(9) 0.034(6) 0.009(4) 0.006(4) 0.010(4) 0.001(5)
N5 0.051(6) 0.061(7) 0.053(6) -0.010(5) 0.022(5) -0.008(5)
N6 0.086(7) 0.037(6) 0.021(4) -0.002(4) 0.029(4) -0.009(5)
N7 0.036(6) 0.055(7) 0.044(5) -0.012(5) 0.006(4) 0.006(4)
N8 0.036(6) 0.069(8) 0.050(6) 0.008(5) 0.006(4) -0.006(5)
N9 0.024(6) 0.060(7) 0.093(8) 0.035(6) 0.007(5) -0.003(4)
N10 0.081(7) 0.036(6) 0.033(5) 0.006(4) 0.000(5) 0.011(5)
N11 0.063(7) 0.050(6) 0.050(6) -0.004(5) 0.030(5) 0.006(5)
N12 0.057(7) 0.039(6) 0.059(6) 0.000(5) 0.020(5) 0.019(5)
C1 0.062(8) 0.046(7) 0.033(6) -0.002(5) 0.026(5) -0.006(6)
N2 0.045(6) 0.048(6) 0.038(5) 0.005(4) 0.012(4) 0.009(4)
C2 0.076(10) 0.075(10) 0.058(8) 0.008(7) 0.026(7) 0.032(8)
C3 0.104(11) 0.076(10) 0.039(7) 0.018(6) 0.036(7) 0.036(8)
C5 0.085(10) 0.038(7) 0.047(7) -0.019(5) 0.026(6) 0.007(6)
C6 0.088(10) 0.049(8) 0.026(6) 0.011(5) 0.020(6) 0.008(6)
C7 0.072(9) 0.050(8) 0.037(6) -0.005(5) 0.018(6) 0.007(6)
C8 0.041(7) 0.062(8) 0.043(7) -0.005(6) 0.018(5) 0.014(6)
C9 0.059(7) 0.033(6) 0.035(6) -0.010(5) 0.013(5) -0.004(5)
C10 0.029(6) 0.043(7) 0.032(6) -0.010(5) 0.008(4) -0.006(5)
C11 0.058(9) 0.085(12) 0.074(10) 0.004(8) 0.008(7) -0.021(8)
C12 0.060(9) 0.070(10) 0.051(8) 0.008(7) 0.014(6) -0.013(7)
C13 0.023(6) 0.053(7) 0.041(6) -0.015(5) 0.008(4) -0.001(5)
C14 0.058(8) 0.051(8) 0.039(6) -0.006(5) 0.020(5) -0.006(6)
C15 0.076(9) 0.043(7) 0.028(6) 0.000(5) 0.016(5) -0.001(6)
C16 0.068(8) 0.058(8) 0.022(5) -0.008(5) 0.019(5) -0.001(6)
C17 0.060(8) 0.049(8) 0.040(7) 0.004(5) 0.014(5) -0.001(6)
C18 0.090(10) 0.053(8) 0.030(6) -0.002(5) 0.020(6) -0.009(7)
C19 0.104(11) 0.033(7) 0.038(7) 0.014(5) 0.010(6) 0.007(7)
C20 0.062(8) 0.061(9) 0.033(6) 0.001(5) 0.002(5) 0.003(6)
C21 0.061(8) 0.070(10) 0.037(7) 0.006(6) 0.006(6) 0.029(7)
C22 0.009(5) 0.070(9) 0.043(6) 0.015(6) 0.005(4) 0.010(5)
C23 0.082(10) 0.073(10) 0.022(6) -0.004(6) 0.007(6) -0.012(7)
C24 0.047(8) 0.061(9) 0.064(9) 0.009(7) 0.007(6) -0.008(6)
C25 0.055(8) 0.048(8) 0.060(8) 0.004(6) -0.002(6) -0.008(6)
C26 0.045(8) 0.109(13) 0.049(8) 0.012(8) 0.010(6) 0.007(8)
C27 0.057(8) 0.048(8) 0.044(7) 0.009(6) 0.003(5) -0.006(6)
C28 0.073(8) 0.025(6) 0.035(6) -0.001(5) -0.003(5) 0.012(5)
C29 0.069(8) 0.043(7) 0.024(5) -0.010(5) -0.003(5) 0.013(6)
C30 0.048(7) 0.035(7) 0.041(6) 0.000(5) 0.011(5) 0.007(5)
C31 0.049(7) 0.034(7) 0.060(8) -0.017(5) 0.014(6) 0.002(5)
C32 0.055(7) 0.034(7) 0.041(6) -0.008(5) 0.019(5) 0.004(5)
C33 0.045(7) 0.021(6) 0.073(9) -0.002(5) -0.004(6) 0.002(5)
C34 0.027(7) 0.042(8) 0.092(10) 0.009(7) 0.019(6) 0.006(5)
C35 0.050(7) 0.040(7) 0.049(7) -0.014(5) 0.016(5) -0.003(5)
C36 0.096(10) 0.044(8) 0.030(6) 0.001(5) -0.003(6) 0.013(7)

loop_
_atom_type_symbol
_atom_type_description
_atom_type_scat_dispersion_real
_atom_type_scat_dispersion_imag
_atom_type_scat_source
C C 0.0033 0.0016 'International Tables Vol C Tables 4.2.6.8 and 6.1.1.4'
H H 0.0000 0.0000 'International Tables Vol C Tables 4.2.6.8 and 6.1.1.4'
N N 0.0061 0.0033 'International Tables Vol C Tables 4.2.6.8 and 6.1.1.4'
O O 0.0106 0.0060 'International Tables Vol C Tables 4.2.6.8 and 6.1.1.4'
Cl Cl 0.1484 0.1585 'International Tables Vol C Tables 4.2.6.8 and 6.1.1.4'
Zn Zn 0.2839 1.4301 'International Tables Vol C Tables 4.2.6.8 and 6.1.1.4'

loop_
_geom_angle_atom_site_label_1
_geom_angle_atom_site_label_2
_geom_angle_atom_site_label_3
_geom_angle
_geom_angle_site_symmetry_1
_geom_angle_site_symmetry_3
N1 Zn1 N5 111.4(4) . .
N1 Zn1 N10 111.5(3) . .
N5 Zn1 N10 114.6(4) . .
N1 Zn1 N7 109.5(4) . .
N5 Zn1 N7 107.3(4) . .
N10 Zn1 N7 101.9(4) . .
O7 Cl1 O6 111.0(16) . .
O7 Cl1 O8 106.2(14) . .
O6 Cl1 O8 109.1(10) . .
O7 Cl1 O3 111.7(9) . .
O6 Cl1 O3 111.5(9) . .
O8 Cl1 O3 107.1(9) . .
O5 Cl2 O1 106.4(12) . .
O5 Cl2 O4 107.8(8) . .
O1 Cl2 O4 113.8(8) . .
O5 Cl2 O2 105.2(7) . .
O1 Cl2 O2 114.1(6) . .
O4 Cl2 O2 108.9(8) . .
C1 N1 C3 102.3(9) . .
C1 N1 Zn1 126.8(7) . .
C3 N1 Zn1 130.9(7) . .
C9 C4 C5 121.2(10) . .
C9 C4 N2 121.3(10) . .
C5 C4 N2 117.5(10) . .
N4 N3 C7 114.0(10) . .
N3 N4 C16 114.5(9) . 1_554
C10 N5 C11 108.7(11) . .
C10 N5 Zn1 127.8(8) . .
C11 N5 Zn1 123.4(9) . .
C10 N6 C12 104.7(9) . .
C10 N6 C13 130.2(9) . .
C12 N6 C13 125.1(9) . .
C19 N7 C20 105.9(10) . .
C19 N7 Zn1 125.0(8) . .
C20 N7 Zn1 128.8(8) . .
C21 N8 C19 107.8(11) . .
C21 N8 C22 127.9(10) . .
C19 N8 C22 124.0(9) . .
N9 N9 C25 107.9(14) 3_765 .
C28 N10 C30 106.1(8) . .
C28 N10 Zn1 120.6(7) . .
C30 N10 Zn1 131.7(7) . .
C28 N11 C31 121.8(10) . .
C28 N11 C29 108.5(9) . .
C31 N11 C29 128.5(10) . .
N12 N12 C34 114.8(12) 3_665 .
N2 C1 N1 112.4(10) . .
N2 C1 H1 123.8 . .
N1 C1 H1 123.8 . .
C1 N2 C2 108.2(10) . .
C1 N2 C4 126.5(9) . .
C2 N2 C4 125.3(10) . .
C3 C2 N2 104.4(11) . .
C3 C2 H3 127.8 . .
N2 C2 H3 127.8 . .
C2 C3 N1 112.4(11) . .
C2 C3 H4 123.8 . .
N1 C3 H4 123.8 . .
C4 C5 C6 119.2(10) . .
C4 C5 H5 120.4 . .
C6 C5 H5 120.4 . .
C7 C6 C5 119.8(11) . .
C7 C6 H6 120.1 . .
C5 C6 H6 120.1 . .
C6 C7 N3 124.4(11) . .
C6 C7 C8 121.0(11) . .
N3 C7 C8 114.7(10) . .
C9 C8 C7 116.1(10) . .
C9 C8 H8 122.0 . .
C7 C8 H8 122.0 . .
C4 C9 C8 122.5(11) . .
C4 C9 H9 118.7 . .
C8 C9 H9 118.7 . .
N6 C10 N5 111.4(10) . .
N6 C10 H10 124.3 . .
N5 C10 H10 124.3 . .
N5 C11 C12 105.2(13) . .
N5 C11 H11 127.4 . .
C12 C11 H11 127.4 . .
C11 C12 N6 109.5(12) . .
C11 C12 H12 125.2 . .
N6 C12 H12 125.2 . .
C18 C13 N6 125.0(10) . .
C18 C13 C14 121.0(10) . .
N6 C13 C14 114.0(9) . .
C15 C14 C13 112.2(11) . .
C15 C14 H14 123.9 . .
C13 C14 H14 123.9 . .
C14 C15 C16 127.8(11) . .
C14 C15 H15 116.1 . .
C16 C15 H15 116.1 . .
C15 C16 N4 119.3(10) . 1_556
C15 C16 C17 116.6(10) . .
N4 C16 C17 123.9(10) 1_556 .
C18 C17 C16 118.9(11) . .
C18 C17 H17 120.5 . .
C16 C17 H17 120.5 . .
C17 C18 C13 123.4(12) . .
C17 C18 H18 118.3 . .
C13 C18 H18 118.3 . .
N7 C19 N8 111.6(10) . .
N7 C19 H19 124.2 . .
N8 C19 H19 124.2 . .
C21 C20 N7 106.5(10) . .
C21 C20 H20 126.8 . .
N7 C20 H20 126.8 . .
N8 C21 C20 108.2(11) . .
N8 C21 H21 125.9 . .
C20 C21 H21 125.9 . .
C23 C22 C27 124.3(12) . .
C23 C22 N8 117.3(10) . .
C27 C22 N8 118.2(10) . .
C22 C23 C24 117.3(11) . .
C22 C23 H23 121.4 . .
C24 C23 H23 121.4 . .
C23 C24 C25 119.8(12) . .
C23 C24 H24 120.1 . .
C25 C24 H24 120.1 . .
C26 C25 C24 118.8(13) . .
C26 C25 N9 129.5(12) . .
C24 C25 N9 111.2(11) . .
C27 C26 C25 122.8(13) . .
C27 C26 H26 118.6 . .
C25 C26 H26 118.6 . .
C26 C27 C22 116.9(12) . .
C26 C27 H27 121.5 . .
C22 C27 H27 121.5 . .
N10 C28 N11 109.5(9) . .
N10 C28 H28 125.3 . .
N11 C28 H28 125.3 . .
C30 C29 N11 105.4(9) . .
C30 C29 H29 127.3 . .
N11 C29 H29 127.3 . .
C29 C30 N10 110.3(9) . .
C29 C30 H30 124.8 . .
N10 C30 H30 124.8 . .
C36 C31 N11 120.1(11) . .
C36 C31 C32 118.6(10) . .
N11 C31 C32 121.2(10) . .
C33 C32 C31 120.5(11) . .
C33 C32 H32 119.7 . .
C31 C32 H32 119.7 . .
C32 C33 C34 119.6(11) . .
C32 C33 H33 120.2 . .
C34 C33 H33 120.2 . .
C35 C34 N12 124.8(12) . .
C35 C34 C33 120.8(11) . .
N12 C34 C33 114.3(11) . .
C34 C35 C36 118.6(11) . .
C34 C35 H35 120.7 . .
C36 C35 H35 120.7 . .
C31 C36 C35 122.0(11) . .
C31 C36 H36 119.0 . .
C35 C36 H36 119.0 . .

loop_
_geom_bond_atom_site_label_1
_geom_bond_atom_site_label_2
_geom_bond_distance
_geom_bond_site_symmetry_2
Zn1 N1 1.957(9) .
Zn1 N5 1.980(10) .
Zn1 N10 2.004(9) .
Zn1 N7 2.023(9) .
Cl1 O7 1.232(14) .
Cl1 O6 1.371(15) .
Cl1 O8 1.409(17) .
Cl1 O3 1.475(9) .
Cl2 O5 1.359(12) .
Cl2 O1 1.398(10) .
Cl2 O4 1.443(11) .
Cl2 O2 1.493(9) .
N1 C1 1.347(12) .
N1 C3 1.376(14) .
C4 C9 1.331(15) .
C4 C5 1.388(15) .
C4 N2 1.434(13) .
N3 N4 1.258(13) .
N3 C7 1.419(14) .
N4 C16 1.405(12) 1_554
N5 C10 1.335(13) .
N5 C11 1.350(17) .
N6 C10 1.326(13) .
N6 C12 1.384(15) .
N6 C13 1.442(13) .
N7 C19 1.330(14) .
N7 C20 1.423(13) .
N8 C21 1.341(14) .
N8 C19 1.366(15) .
N8 C22 1.441(14) .
N9 N9 1.32(2) 3_765
N9 C25 1.478(16) .
N10 C28 1.334(13) .
N10 C30 1.424(13) .
N11 C28 1.384(13) .
N11 C31 1.395(14) .
N11 C29 1.404(13) .
N12 N12 1.285(17) 3_665
N12 C34 1.407(14) .
C1 N2 1.322(14) .
C1 H1 0.9300 .
N2 C2 1.371(15) .
C2 C3 1.349(17) .
C2 H3 0.9300 .
C3 H4 0.9300 .
C5 C6 1.401(15) .
C5 H5 0.9300 .
C6 C7 1.375(16) .
C6 H6 0.9300 .
C7 C8 1.435(16) .
C8 C9 1.413(14) .
C8 H8 0.9300 .
C9 H9 0.9300 .
C10 H10 0.9300 .
C11 C12 1.382(18) .
C11 H11 0.9300 .
C12 H12 0.9300 .
C13 C18 1.357(16) .
C13 C14 1.493(15) .
C14 C15 1.332(15) .
C14 H14 0.9300 .
C15 C16 1.388(15) .
C15 H15 0.9300 .
C16 N4 1.405(12) 1_556
C16 C17 1.433(15) .
C17 C18 1.321(15) .
C17 H17 0.9300 .
C18 H18 0.9300 .
C19 H19 0.9300 .
C20 C21 1.405(17) .
C20 H20 0.9300 .
C21 H21 0.9300 .
C22 C23 1.363(15) .
C22 C27 1.386(15) .
C23 C24 1.386(16) .
C23 H23 0.9300 .
C24 C25 1.397(17) .
C24 H24 0.9300 .
C25 C26 1.388(18) .
C26 C27 1.324(18) .
C26 H26 0.9300 .
C27 H27 0.9300 .
C28 H28 0.9300 .
C29 C30 1.349(14) .
C29 H29 0.9300 .
C30 H30 0.9300 .
C31 C36 1.369(15) .
C31 C32 1.405(15) .
C32 C33 1.346(14) .
C32 H32 0.9300 .
C33 C34 1.415(17) .
C33 H33 0.9300 .
C34 C35 1.357(16) .
C35 C36 1.384(16) .
C35 H35 0.9300 .
C36 H36 0.9300 .

loop_
_geom_torsion_atom_site_label_1
_geom_torsion_atom_site_label_2
_geom_torsion_atom_site_label_3
_geom_torsion_atom_site_label_4
_geom_torsion
_geom_torsion_site_symmetry_1
_geom_torsion_site_symmetry_4
N5 Zn1 N1 C1 147.9(8) . .
N10 Zn1 N1 C1 18.5(10) . .
N7 Zn1 N1 C1 -93.5(9) . .
N5 Zn1 N1 C3 -30.4(12) . .
N10 Zn1 N1 C3 -159.9(11) . .
N7 Zn1 N1 C3 88.2(11) . .
C7 N3 N4 C16 -178.6(10) . 1_554
N1 Zn1 N5 C10 154.9(9) . .
N10 Zn1 N5 C10 -77.4(10) . .
N7 Zn1 N5 C10 35.0(10) . .
N1 Zn1 N5 C11 -28.0(11) . .
N10 Zn1 N5 C11 99.7(10) . .
N7 Zn1 N5 C11 -147.9(10) . .
N1 Zn1 N7 C19 86.3(10) . .
N5 Zn1 N7 C19 -152.6(10) . .
N10 Zn1 N7 C19 -31.9(10) . .
N1 Zn1 N7 C20 -101.1(10) . .
N5 Zn1 N7 C20 20.0(10) . .
N10 Zn1 N7 C20 140.8(9) . .
N1 Zn1 N10 C28 -143.6(9) . .
N5 Zn1 N10 C28 88.7(10) . .
N7 Zn1 N10 C28 -26.9(10) . .
N1 Zn1 N10 C30 19.6(12) . .
N5 Zn1 N10 C30 -108.1(11) . .
N7 Zn1 N10 C30 136.3(10) . .
C3 N1 C1 N2 -3.2(13) . .
Zn1 N1 C1 N2 178.0(7) . .
N1 C1 N2 C2 -0.1(14) . .
N1 C1 N2 C4 178.5(9) . .
C9 C4 N2 C1 -151.0(12) . .
C5 C4 N2 C1 26.7(17) . .
C9 C4 N2 C2 27.4(17) . .
C5 C4 N2 C2 -154.9(12) . .
C1 N2 C2 C3 3.5(15) . .
C4 N2 C2 C3 -175.1(11) . .
N2 C2 C3 N1 -5.8(17) . .
C1 N1 C3 C2 5.6(15) . .
Zn1 N1 C3 C2 -175.7(9) . .
C9 C4 C5 C6 -6.1(18) . .
N2 C4 C5 C6 176.2(10) . .
C4 C5 C6 C7 5.3(18) . .
C5 C6 C7 N3 178.5(11) . .
C5 C6 C7 C8 -1.3(19) . .
N4 N3 C7 C6 2.0(17) . .
N4 N3 C7 C8 -178.1(10) . .
C6 C7 C8 C9 -1.8(17) . .
N3 C7 C8 C9 178.3(9) . .
C5 C4 C9 C8 2.9(18) . .
N2 C4 C9 C8 -179.5(9) . .
C7 C8 C9 C4 1.1(16) . .
C12 N6 C10 N5 -6.0(12) . .
C13 N6 C10 N5 177.6(10) . .
C11 N5 C10 N6 7.2(13) . .
Zn1 N5 C10 N6 -175.3(7) . .
C10 N5 C11 C12 -5.1(14) . .
Zn1 N5 C11 C12 177.3(8) . .
N5 C11 C12 N6 1.5(15) . .
C10 N6 C12 C11 2.7(14) . .
C13 N6 C12 C11 179.3(10) . .
C10 N6 C13 C18 -169.2(12) . .
C12 N6 C13 C18 15.1(17) . .
C10 N6 C13 C14 11.7(16) . .
C12 N6 C13 C14 -164.0(10) . .
C18 C13 C14 C15 -0.9(15) . .
N6 C13 C14 C15 178.3(9) . .
C13 C14 C15 C16 1.7(18) . .
C14 C15 C16 N4 175.6(12) . 1_556
C14 C15 C16 C17 -1.2(19) . .
C15 C16 C17 C18 -0.2(17) . .
N4 C16 C17 C18 -176.8(11) 1_556 .
C16 C17 C18 C13 0.9(19) . .
N6 C13 C18 C17 -179.4(11) . .
C14 C13 C18 C17 -0.3(18) . .
C20 N7 C19 N8 0.1(14) . .
Zn1 N7 C19 N8 174.1(8) . .
C21 N8 C19 N7 0.5(15) . .
C22 N8 C19 N7 -174.5(10) . .
C19 N7 C20 C21 -0.6(13) . .
Zn1 N7 C20 C21 -174.3(8) . .
C19 N8 C21 C20 -0.9(14) . .
C22 N8 C21 C20 173.9(11) . .
N7 C20 C21 N8 1.0(14) . .
C21 N8 C22 C23 -33.1(17) . .
C19 N8 C22 C23 140.9(12) . .
C21 N8 C22 C27 152.5(12) . .
C19 N8 C22 C27 -33.5(16) . .
C27 C22 C23 C24 -2.2(18) . .
N8 C22 C23 C24 -176.3(10) . .
C22 C23 C24 C25 0.6(18) . .
C23 C24 C25 C26 2.0(19) . .
C23 C24 C25 N9 174.8(11) . .
N9 N9 C25 C26 -8.4(19) 3_765 .
N9 N9 C25 C24 179.7(11) 3_765 .
C24 C25 C26 C27 -3(2) . .
N9 C25 C26 C27 -174.7(12) . .
C25 C26 C27 C22 1.8(18) . .
C23 C22 C27 C26 1.0(17) . .
N8 C22 C27 C26 175.0(10) . .
C30 N10 C28 N11 2.3(13) . .
Zn1 N10 C28 N11 169.3(8) . .
C31 N11 C28 N10 -172.3(10) . .
C29 N11 C28 N10 -4.0(14) . .
C28 N11 C29 C30 4.1(13) . .
C31 N11 C29 C30 171.3(11) . .
N11 C29 C30 N10 -2.7(13) . .
C28 N10 C30 C29 0.3(14) . .
Zn1 N10 C30 C29 -164.7(9) . .
C28 N11 C31 C36 -41.7(17) . .
C29 N11 C31 C36 152.6(12) . .
C28 N11 C31 C32 134.9(12) . .
C29 N11 C31 C32 -30.8(18) . .
C36 C31 C32 C33 0.2(17) . .
N11 C31 C32 C33 -176.5(11) . .
C31 C32 C33 C34 -0.5(17) . .
N12 N12 C34 C35 2.4(18) 3_665 .
N12 N12 C34 C33 -174.5(11) 3_665 .
C32 C33 C34 C35 0.5(17) . .
C32 C33 C34 N12 177.5(10) . .
N12 C34 C35 C36 -176.8(11) . .
C33 C34 C35 C36 -0.1(16) . .
N11 C31 C36 C35 176.9(11) . .
C32 C31 C36 C35 0.2(18) . .
C34 C35 C36 C31 -0.3(18) . .

loop_
_platon_squeeze_void_nr
_platon_squeeze_void_average_x
_platon_squeeze_void_average_y
_platon_squeeze_void_average_z
_platon_squeeze_void_volume
_platon_squeeze_void_count_electrons
_platon_squeeze_void_content
1 -0.178 0.750 0.061 811 356 ' '
2 -0.175 0.250 0.588 809 371 ' '
